data_4066753
loop_
_publ_author_name
'Aguirre-Etcheverry, Paulina'
'Ashley, Andrew E.'
'Bal\'azs, G\'abor'
'Green, Jennifer C.'
'Cowley, Andrew R.'
'Thompson, Amber L.'
'O&#x2019;Hare, Dermot'

_publ_section_title
;
 Synthesis, Structure, and Ligand Exchange Reactions of
 Tetramethyleneethane Complexes of Cobalt
;
_journal_issue 22
_journal_name_full Organometallics
_journal_page_first 5847
_journal_paper_doi 10.1021/om100611p
_journal_volume 29
_journal_year 2010
_chemical_formula_moiety 'C46 H38 Co2 O10 P2'
_chemical_formula_sum 'C46 H38 Co2 O10 P2'
_chemical_formula_weight 930.56
_chemical_melting_point ?
_space_group_IT_number 14
_symmetry_cell_setting monoclinic
_symmetry_space_group_name_Hall '-P 2ybc'
_symmetry_space_group_name_H-M 'P 1 21/c 1'
_atom_sites_solution_hydrogens difmap
_atom_sites_solution_primary direct
_atom_sites_solution_secondary difmap
_cell_angle_alpha 90.00
_cell_angle_beta 95.761(1)
_cell_angle_gamma 90.00
_cell_formula_units_Z 2
_cell_length_a 9.4540(1)
_cell_length_b 18.3056(3)
_cell_length_c 12.1477(2)
_cell_measurement_reflns_used 4895
_cell_measurement_temperature 150(2)
_cell_measurement_theta_max 27.485
_cell_measurement_theta_min 2.910
_cell_volume 2091.68(5)
_computing_cell_refinement 'HKL Scalepack (Otwinowski & Minor 1997)'
_computing_data_collection 'Collect (Nonius BV, 1997-2000)'
_computing_data_reduction 'HKL Denzo and Scalepack (Otwinowski & Minor 1997)'
_computing_molecular_graphics 'Bruker SHELXTL'
_computing_publication_material 'Bruker SHELXTL'
_computing_structure_refinement 'SHELXL-97 (Sheldrick, 1997)'
_computing_structure_solution 'SHELXS-97 (Sheldrick, 1997)'
_diffrn_ambient_temperature 150(2)
_diffrn_detector_area_resol_mean 9
_diffrn_measured_fraction_theta_full 0.996
_diffrn_measured_fraction_theta_max 0.996
_diffrn_measurement_device_type KappaCCD
_diffrn_measurement_method CCD
_diffrn_radiation_monochromator graphite
_diffrn_radiation_source 'fine-focus sealed tube'
_diffrn_radiation_type MoK\a
_diffrn_radiation_wavelength 0.71073
_diffrn_reflns_av_R_equivalents 0.0243
_diffrn_reflns_av_sigmaI/netI 0.0395
_diffrn_reflns_limit_h_max 12
_diffrn_reflns_limit_h_min -12
_diffrn_reflns_limit_k_max 23
_diffrn_reflns_limit_k_min -23
_diffrn_reflns_limit_l_max 15
_diffrn_reflns_limit_l_min -15
_diffrn_reflns_number 9185
_diffrn_reflns_theta_full 27.47
_diffrn_reflns_theta_max 27.47
_diffrn_reflns_theta_min 3.98
_exptl_absorpt_coefficient_mu 0.929
_exptl_absorpt_correction_T_max 0.9128
_exptl_absorpt_correction_T_min 0.8217
_exptl_absorpt_correction_type multi-scan
_exptl_absorpt_process_details
; 
Multi-scan from symmetry-related measurements using 
Sortav (Blessing 1995). 
;
_exptl_crystal_colour clear_intense_orange
_exptl_crystal_density_diffrn 1.478
_exptl_crystal_density_meas ?
_exptl_crystal_density_method 'not measured'
_exptl_crystal_description block
_exptl_crystal_F_000 956
_exptl_crystal_size_max 0.22
_exptl_crystal_size_mid 0.18
_exptl_crystal_size_min 0.10
_refine_diff_density_max 0.259
_refine_diff_density_min -0.307
_refine_diff_density_rms 0.049
_refine_ls_extinction_method none
_refine_ls_goodness_of_fit_ref 1.019
_refine_ls_hydrogen_treatment mixed
_refine_ls_matrix_type full
_refine_ls_number_parameters 287
_refine_ls_number_reflns 4767
_refine_ls_number_restraints 0
_refine_ls_restrained_S_all 1.019
_refine_ls_R_factor_all 0.0541
_refine_ls_R_factor_gt 0.0326
_refine_ls_shift/su_max 0.000
_refine_ls_shift/su_mean 0.000
_refine_ls_structure_factor_coef Fsqd
_refine_ls_weighting_details 'calc w=1/[\s^2^(Fo^2^)+(0.0395P)^2^+0.4565P] where P=(Fo^2^+2Fc^2^)/3'
_refine_ls_weighting_scheme calc
_refine_ls_wR_factor_gt 0.0747
_refine_ls_wR_factor_ref 0.0826
_reflns_number_gt 3597
_reflns_number_total 4767
_reflns_threshold_expression >2sigma(I)
_oxford_structure_analysis_title 5407
_cod_data_source_file om100611p_si_002.cif
_cod_data_source_block 6
_cod_depositor_comments
;
The following automatic conversions were performed:

'_chemical_melting_point' value 'not measured' was changed to '?' -
the value is undefined or not given.

'_symmetry_cell_setting' value
'Monoclinic' changed to 'monoclinic' according to
/home/saulius/struct/CIF-dictionaries/cif_core.dic dictionary named
'cif_core.dic' version 2.4.1 from 2010-06-29.

Automatic conversion script
Id: cif_fix_values 1715 2011-07-08 13:25:40Z adriana 

The following automatic conversions were performed:

'_exptl_crystal_density_meas' value 'not measured' was changed to '?'
- the value is perceived as not measured.

Automatic conversion script
Id: cif_fix_values 3008 2015-01-20 13:52:24Z robertas 
;
_cod_original_sg_symbol_H-M P2(1)/c
_cod_database_code 4066753

loop_
_symmetry_equiv_pos_as_xyz
'x, y, z'
'-x, y+1/2, -z+1/2'
'-x, -y, -z'
'x, -y-1/2, z-1/2'

loop_
_atom_site_label
_atom_site_type_symbol
_atom_site_fract_x
_atom_site_fract_y
_atom_site_fract_z
_atom_site_U_iso_or_equiv
_atom_site_adp_type
_atom_site_occupancy
_atom_site_symmetry_multiplicity
_atom_site_calc_flag
_atom_site_refinement_flags
Co1 Co 0.65603(2) 0.089061(13) 0.09838(2) 0.03064(9) Uani 1 1 d .
O1 O 0.68919(19) 0.01968(9) 0.31482(13) 0.0623(4) Uani 1 1 d .
O2 O 0.43497(16) 0.19168(9) 0.14652(14) 0.0560(4) Uani 1 1 d .
C1 C 0.6795(2) 0.04869(11) 0.23096(17) 0.0428(5) Uani 1 1 d .
C2 C 0.5235(2) 0.15245(11) 0.12810(16) 0.0385(4) Uani 1 1 d .
C3 C 0.7022(2) -0.01133(11) 0.03078(17) 0.0368(4) Uani 1 1 d .
H3A H 0.709(2) -0.0541(12) 0.0765(17) 0.047(6) Uiso 1 1 d .
H3B H 0.783(2) -0.0023(11) -0.0073(17) 0.042(5) Uiso 1 1 d .
C4 C 0.56835(18) 0.01634(10) -0.01217(14) 0.0317(4) Uani 1 1 d .
C5 C 0.5789(2) 0.08461(11) -0.06694(16) 0.0363(4) Uani 1 1 d .
H5A H 0.500(2) 0.1113(10) -0.0884(15) 0.033(5) Uiso 1 1 d .
H5B H 0.661(2) 0.0930(11) -0.1119(18) 0.049(6) Uiso 1 1 d .
P1 P 0.84132(5) 0.15061(3) 0.06372(4) 0.03429(13) Uani 1 1 d .
O11 O 0.95834(13) 0.18129(7) 0.15945(12) 0.0429(3) Uani 1 1 d .
C11 C 1.0227(2) 0.13404(11) 0.24034(16) 0.0388(4) Uani 1 1 d .
C12 C 0.9714(3) 0.13118(15) 0.34143(19) 0.0618(7) Uani 1 1 d .
H12 H 0.8909 0.1593 0.3561 0.074 Uiso 1 1 calc R
C13 C 1.0392(3) 0.0864(2) 0.4220(2) 0.0845(10) Uani 1 1 d .
H13 H 1.0040 0.0833 0.4924 0.101 Uiso 1 1 calc R
C14 C 1.1567(3) 0.04650(16) 0.4016(3) 0.0798(9) Uani 1 1 d .
H14 H 1.2023 0.0157 0.4572 0.096 Uiso 1 1 calc R
C15 C 1.2077(3) 0.05143(13) 0.3003(2) 0.0637(7) Uani 1 1 d .
H15 H 1.2900 0.0245 0.2863 0.076 Uiso 1 1 calc R
C16 C 1.1410(2) 0.09504(11) 0.21844(19) 0.0470(5) Uani 1 1 d .
H16 H 1.1761 0.0981 0.1480 0.056 Uiso 1 1 calc R
O21 O 0.93465(13) 0.10986(7) -0.02108(11) 0.0386(3) Uani 1 1 d .
C21 C 1.03074(18) 0.13985(11) -0.08989(17) 0.0393(5) Uani 1 1 d .
C22 C 1.1247(2) 0.19473(11) -0.0550(2) 0.0500(5) Uani 1 1 d .
H22 H 1.1240 0.2162 0.0161 0.060 Uiso 1 1 calc R
C23 C 1.2203(2) 0.21754(13) -0.1276(3) 0.0649(7) Uani 1 1 d .
H23 H 1.2859 0.2554 -0.1056 0.078 Uiso 1 1 calc R
C24 C 1.2221(3) 0.18679(15) -0.2297(3) 0.0681(8) Uani 1 1 d .
H24 H 1.2888 0.2029 -0.2780 0.082 Uiso 1 1 calc R
C25 C 1.1272(3) 0.13254(17) -0.2621(2) 0.0666(7) Uani 1 1 d .
H25 H 1.1279 0.1113 -0.3334 0.080 Uiso 1 1 calc R
C26 C 1.0303(2) 0.10835(13) -0.19206(18) 0.0503(5) Uani 1 1 d .
H26 H 0.9648 0.0706 -0.2145 0.060 Uiso 1 1 calc R
O31 O 0.81825(13) 0.22658(7) -0.00427(12) 0.0433(3) Uani 1 1 d .
C31 C 0.71562(19) 0.27814(10) 0.01742(17) 0.0372(4) Uani 1 1 d .
C32 C 0.6156(2) 0.29563(11) -0.06815(18) 0.0435(5) Uani 1 1 d .
H32 H 0.6150 0.2713 -0.1373 0.052 Uiso 1 1 calc R
C33 C 0.5160(2) 0.34882(12) -0.0532(2) 0.0513(5) Uani 1 1 d .
H33 H 0.4481 0.3620 -0.1129 0.062 Uiso 1 1 calc R
C34 C 0.5143(3) 0.38235(12) 0.0463(2) 0.0571(6) Uani 1 1 d .
H34 H 0.4443 0.4183 0.0565 0.068 Uiso 1 1 calc R
C35 C 0.6132(3) 0.36443(13) 0.1317(2) 0.0656(7) Uani 1 1 d .
H35 H 0.6106 0.3878 0.2013 0.079 Uiso 1 1 calc R
C36 C 0.7181(3) 0.31227(12) 0.11843(19) 0.0537(6) Uani 1 1 d .
H36 H 0.7887 0.3008 0.1771 0.064 Uiso 1 1 calc R

loop_
_atom_site_aniso_label
_atom_site_aniso_U_11
_atom_site_aniso_U_22
_atom_site_aniso_U_33
_atom_site_aniso_U_23
_atom_site_aniso_U_13
_atom_site_aniso_U_12
Co1 0.02664(14) 0.03280(15) 0.03217(15) 0.00055(10) 0.00139(10) -0.00181(10)
O1 0.0889(13) 0.0592(10) 0.0382(9) 0.0095(8) 0.0035(8) -0.0029(9)
O2 0.0432(8) 0.0539(9) 0.0730(11) -0.0080(8) 0.0159(8) 0.0073(7)
C1 0.0481(12) 0.0404(11) 0.0396(12) -0.0030(9) 0.0027(9) -0.0033(9)
C2 0.0371(10) 0.0402(11) 0.0380(11) -0.0008(9) 0.0035(8) -0.0052(9)
C3 0.0292(10) 0.0368(10) 0.0446(12) -0.0041(9) 0.0043(8) 0.0009(8)
C4 0.0291(9) 0.0360(9) 0.0302(9) -0.0036(8) 0.0031(7) -0.0017(7)
C5 0.0337(10) 0.0423(11) 0.0325(10) 0.0016(8) 0.0018(8) -0.0047(9)
P1 0.0262(2) 0.0342(3) 0.0419(3) 0.0024(2) 0.0006(2) -0.00215(19)
O11 0.0354(7) 0.0383(7) 0.0530(9) -0.0016(6) -0.0053(6) -0.0037(6)
C11 0.0314(10) 0.0417(10) 0.0413(11) -0.0027(9) -0.0058(8) -0.0079(8)
C12 0.0489(13) 0.0902(19) 0.0458(14) -0.0114(13) 0.0020(11) -0.0096(13)
C13 0.076(2) 0.134(3) 0.0411(15) 0.0105(16) -0.0071(14) -0.041(2)
C14 0.077(2) 0.081(2) 0.072(2) 0.0287(16) -0.0393(16) -0.0325(16)
C15 0.0554(14) 0.0504(14) 0.0791(19) 0.0015(13) -0.0238(13) 0.0002(11)
C16 0.0422(12) 0.0483(12) 0.0487(13) -0.0045(10) -0.0037(10) -0.0004(9)
O21 0.0289(7) 0.0392(7) 0.0486(8) 0.0017(6) 0.0083(6) -0.0038(5)
C21 0.0218(9) 0.0422(11) 0.0542(13) 0.0131(9) 0.0048(8) 0.0025(8)
C22 0.0377(11) 0.0407(11) 0.0732(15) 0.0045(10) 0.0129(10) -0.0034(9)
C23 0.0401(13) 0.0466(13) 0.110(2) 0.0204(14) 0.0196(13) -0.0030(10)
C24 0.0461(14) 0.0750(17) 0.087(2) 0.0454(16) 0.0268(13) 0.0112(13)
C25 0.0543(15) 0.099(2) 0.0474(14) 0.0229(14) 0.0091(11) 0.0111(14)
C26 0.0341(11) 0.0704(15) 0.0449(13) 0.0079(11) -0.0030(9) -0.0019(10)
O31 0.0326(7) 0.0395(7) 0.0589(9) 0.0109(6) 0.0097(6) 0.0020(6)
C31 0.0311(10) 0.0310(9) 0.0501(12) 0.0030(8) 0.0069(8) -0.0026(8)
C32 0.0408(11) 0.0428(11) 0.0462(12) -0.0007(9) 0.0015(9) 0.0011(9)
C33 0.0402(12) 0.0499(13) 0.0626(15) 0.0061(11) 0.0001(10) 0.0050(10)
C34 0.0583(15) 0.0454(13) 0.0691(17) 0.0014(12) 0.0141(13) 0.0124(11)
C35 0.094(2) 0.0486(14) 0.0543(15) -0.0164(12) 0.0110(14) 0.0014(13)
C36 0.0618(14) 0.0443(12) 0.0516(13) -0.0007(10) -0.0104(11) -0.0021(11)

loop_
_atom_type_symbol
_atom_type_description
_atom_type_scat_dispersion_real
_atom_type_scat_dispersion_imag
_atom_type_scat_source
C C 0.0033 0.0016 'International Tables Vol C Tables 4.2.6.8 and 6.1.1.4'
H H 0.0000 0.0000 'International Tables Vol C Tables 4.2.6.8 and 6.1.1.4'
O O 0.0106 0.0060 'International Tables Vol C Tables 4.2.6.8 and 6.1.1.4'
P P 0.1023 0.0942 'International Tables Vol C Tables 4.2.6.8 and 6.1.1.4'
Co Co 0.3494 0.9721 'International Tables Vol C Tables 4.2.6.8 and 6.1.1.4'

loop_
_geom_angle_atom_site_label_1
_geom_angle_atom_site_label_2
_geom_angle_atom_site_label_3
_geom_angle
_geom_angle_site_symmetry_1
_geom_angle_site_symmetry_3
C1 Co1 C2 96.61(9) . .
C1 Co1 C4 109.76(8) . .
C2 Co1 C4 108.51(8) . .
C1 Co1 C5 150.35(8) . .
C2 Co1 C5 92.06(9) . .
C4 Co1 C5 40.84(7) . .
C1 Co1 C3 88.75(9) . .
C2 Co1 C3 147.27(8) . .
C4 Co1 C3 40.42(7) . .
C5 Co1 C3 69.44(8) . .
C1 Co1 P1 111.47(7) . .
C2 Co1 P1 107.58(6) . .
C4 Co1 P1 120.23(5) . .
C5 Co1 P1 92.59(6) . .
C3 Co1 P1 100.24(6) . .
O1 C1 Co1 176.16(19) . .
O2 C2 Co1 177.87(18) . .
C4 C3 Co1 67.23(10) . .
C4 C3 H3A 121.1(13) . .
Co1 C3 H3A 119.9(13) . .
C4 C3 H3B 119.7(12) . .
Co1 C3 H3B 104.5(12) . .
H3A C3 H3B 114.2(18) . .
C3 C4 C5 112.65(17) . .
C3 C4 C4 123.3(2) . 3_655
C5 C4 C4 123.5(2) . 3_655
C3 C4 Co1 72.35(11) . .
C5 C4 Co1 71.79(11) . .
C4 C4 Co1 116.36(16) 3_655 .
C4 C5 Co1 67.37(10) . .
C4 C5 H5A 120.8(12) . .
Co1 C5 H5A 117.2(12) . .
C4 C5 H5B 118.8(12) . .
Co1 C5 H5B 107.8(13) . .
H5A C5 H5B 114.7(17) . .
O21 P1 O31 97.25(7) . .
O21 P1 O11 103.97(7) . .
O31 P1 O11 96.63(7) . .
O21 P1 Co1 113.04(5) . .
O31 P1 Co1 118.47(5) . .
O11 P1 Co1 123.29(6) . .
C11 O11 P1 120.38(11) . .
C12 C11 C16 121.6(2) . .
C12 C11 O11 119.0(2) . .
C16 C11 O11 119.29(18) . .
C11 C12 C13 118.5(3) . .
C11 C12 H12 120.7 . .
C13 C12 H12 120.7 . .
C14 C13 C12 120.9(3) . .
C14 C13 H13 119.6 . .
C12 C13 H13 119.6 . .
C15 C14 C13 119.5(3) . .
C15 C14 H14 120.3 . .
C13 C14 H14 120.3 . .
C14 C15 C16 120.6(3) . .
C14 C15 H15 119.7 . .
C16 C15 H15 119.7 . .
C11 C16 C15 118.9(2) . .
C11 C16 H16 120.5 . .
C15 C16 H16 120.5 . .
C21 O21 P1 129.00(12) . .
C26 C21 C22 121.92(19) . .
C26 C21 O21 115.56(18) . .
C22 C21 O21 122.44(19) . .
C21 C22 C23 117.7(2) . .
C21 C22 H22 121.2 . .
C23 C22 H22 121.2 . .
C24 C23 C22 121.4(2) . .
C24 C23 H23 119.3 . .
C22 C23 H23 119.3 . .
C23 C24 C25 119.5(2) . .
C23 C24 H24 120.2 . .
C25 C24 H24 120.2 . .
C24 C25 C26 120.7(3) . .
C24 C25 H25 119.7 . .
C26 C25 H25 119.7 . .
C21 C26 C25 118.7(2) . .
C21 C26 H26 120.6 . .
C25 C26 H26 120.6 . .
C31 O31 P1 122.94(12) . .
C32 C31 C36 121.28(19) . .
C32 C31 O31 116.98(18) . .
C36 C31 O31 121.67(18) . .
C31 C32 C33 119.5(2) . .
C31 C32 H32 120.2 . .
C33 C32 H32 120.2 . .
C34 C33 C32 120.4(2) . .
C34 C33 H33 119.8 . .
C32 C33 H33 119.8 . .
C33 C34 C35 120.0(2) . .
C33 C34 H34 120.0 . .
C35 C34 H34 120.0 . .
C34 C35 C36 121.1(2) . .
C34 C35 H35 119.5 . .
C36 C35 H35 119.5 . .
C31 C36 C35 117.7(2) . .
C31 C36 H36 121.2 . .
C35 C36 H36 121.2 . .

loop_
_geom_bond_atom_site_label_1
_geom_bond_atom_site_label_2
_geom_bond_distance
_geom_bond_site_symmetry_2
Co1 C1 1.766(2) .
Co1 C2 1.771(2) .
Co1 C4 2.0097(17) .
Co1 C5 2.068(2) .
Co1 C3 2.0770(19) .
Co1 P1 2.1594(5) .
O1 C1 1.144(2) .
O2 C2 1.142(2) .
C3 C4 1.413(3) .
C3 H3A 0.96(2) .
C3 H3B 0.95(2) .
C4 C5 1.424(3) .
C4 C4 1.481(3) 3_655
C5 H5A 0.91(2) .
C5 H5B 1.00(2) .
P1 O21 1.6058(14) .
P1 O31 1.6210(14) .
P1 O11 1.6229(14) .
O11 C11 1.401(2) .
C11 C12 1.366(3) .
C11 C16 1.375(3) .
C12 C13 1.383(4) .
C12 H12 0.9500 .
C13 C14 1.374(4) .
C13 H13 0.9500 .
C14 C15 1.369(4) .
C14 H14 0.9500 .
C15 C16 1.378(3) .
C15 H15 0.9500 .
C16 H16 0.9500 .
O21 C21 1.406(2) .
C21 C26 1.368(3) .
C21 C22 1.379(3) .
C22 C23 1.388(3) .
C22 H22 0.9500 .
C23 C24 1.364(4) .
C23 H23 0.9500 .
C24 C25 1.370(4) .
C24 H24 0.9500 .
C25 C26 1.384(3) .
C25 H25 0.9500 .
C26 H26 0.9500 .
O31 C31 1.397(2) .
C31 C32 1.371(3) .
C31 C36 1.375(3) .
C32 C33 1.380(3) .
C32 H32 0.9500 .
C33 C34 1.357(3) .
C33 H33 0.9500 .
C34 C35 1.365(3) .
C34 H34 0.9500 .
C35 C36 1.398(3) .
C35 H35 0.9500 .
C36 H36 0.9500 .

loop_
_geom_torsion_atom_site_label_1
_geom_torsion_atom_site_label_2
_geom_torsion_atom_site_label_3
_geom_torsion_atom_site_label_4
_geom_torsion
_geom_torsion_site_symmetry_1
_geom_torsion_site_symmetry_4
C1 Co1 C3 C4 123.17(12) . .
C2 Co1 C3 C4 22.9(2) . .
C5 Co1 C3 C4 -36.31(11) . .
P1 Co1 C3 C4 -125.24(10) . .
Co1 C3 C4 C5 60.78(14) . .
Co1 C3 C4 C4 -110.4(2) . 3_655
C1 Co1 C4 C3 -62.77(14) . .
C2 Co1 C4 C3 -167.20(12) . .
C5 Co1 C4 C3 122.02(17) . .
P1 Co1 C4 C3 68.48(12) . .
C1 Co1 C4 C5 175.21(12) . .
C2 Co1 C4 C5 70.78(13) . .
C3 Co1 C4 C5 -122.02(17) . .
P1 Co1 C4 C5 -53.53(12) . .
C1 Co1 C4 C4 56.2(2) . 3_655
C2 Co1 C4 C4 -48.2(2) . 3_655
C5 Co1 C4 C4 -119.0(2) . 3_655
C3 Co1 C4 C4 119.0(2) . 3_655
P1 Co1 C4 C4 -172.53(15) . 3_655
C3 C4 C5 Co1 -61.11(14) . .
C4 C4 C5 Co1 110.0(2) 3_655 .
C1 Co1 C5 C4 -9.1(2) . .
C2 Co1 C5 C4 -116.36(12) . .
C3 Co1 C5 C4 35.96(11) . .
P1 Co1 C5 C4 135.93(10) . .
C1 Co1 P1 O21 104.92(9) . .
C2 Co1 P1 O21 -150.34(9) . .
C4 Co1 P1 O21 -25.59(8) . .
C5 Co1 P1 O21 -57.35(8) . .
C3 Co1 P1 O21 12.22(8) . .
C1 Co1 P1 O31 -142.33(10) . .
C2 Co1 P1 O31 -37.59(9) . .
C4 Co1 P1 O31 87.16(9) . .
C5 Co1 P1 O31 55.40(9) . .
C3 Co1 P1 O31 124.96(9) . .
C1 Co1 P1 O11 -21.46(10) . .
C2 Co1 P1 O11 83.27(9) . .
C4 Co1 P1 O11 -151.97(8) . .
C5 Co1 P1 O11 176.26(9) . .
C3 Co1 P1 O11 -114.17(9) . .
O21 P1 O11 C11 -77.09(15) . .
O31 P1 O11 C11 -176.28(14) . .
Co1 P1 O11 C11 53.15(15) . .
P1 O11 C11 C12 -98.2(2) . .
P1 O11 C11 C16 85.68(19) . .
C16 C11 C12 C13 -1.5(3) . .
O11 C11 C12 C13 -177.6(2) . .
C11 C12 C13 C14 0.9(4) . .
C12 C13 C14 C15 0.4(4) . .
C13 C14 C15 C16 -1.1(4) . .
C12 C11 C16 C15 0.8(3) . .
O11 C11 C16 C15 176.88(18) . .
C14 C15 C16 C11 0.5(3) . .
O31 P1 O21 C21 31.80(16) . .
O11 P1 O21 C21 -66.92(16) . .
Co1 P1 O21 C21 156.99(13) . .
P1 O21 C21 C26 -142.26(16) . .
P1 O21 C21 C22 41.1(3) . .
C26 C21 C22 C23 0.0(3) . .
O21 C21 C22 C23 176.49(18) . .
C21 C22 C23 C24 -0.2(3) . .
C22 C23 C24 C25 0.5(4) . .
C23 C24 C25 C26 -0.5(4) . .
C22 C21 C26 C25 0.0(3) . .
O21 C21 C26 C25 -176.72(19) . .
C24 C25 C26 C21 0.3(4) . .
O21 P1 O31 C31 164.62(14) . .
O11 P1 O31 C31 -90.32(15) . .
Co1 P1 O31 C31 43.43(16) . .
P1 O31 C31 C32 -121.19(17) . .
P1 O31 C31 C36 61.6(2) . .
C36 C31 C32 C33 0.4(3) . .
O31 C31 C32 C33 -176.79(17) . .
C31 C32 C33 C34 -1.7(3) . .
C32 C33 C34 C35 1.2(4) . .
C33 C34 C35 C36 0.7(4) . .
C32 C31 C36 C35 1.3(3) . .
O31 C31 C36 C35 178.44(19) . .
C34 C35 C36 C31 -1.9(4) . .
